data_1563525
loop_
_publ_author_name
'Wu, Gang'
'Wang, Xiao-Feng'
'Okamura, Taka-aki'
'Chen, Min'
'Sun, Wei-Yin'
'Ueyama, Norikazu'

_publ_section_title
;
 Syntheses, structures and properties of silver(I) complexes with flexible
 1,3,5-tris(pyridylmethoxyl)benzene ligands
;
_journal_issue 9
_journal_name_full 'Journal of Solid State Chemistry'
_journal_page_first 2174
_journal_page_last 2182
_journal_paper_doi 10.1016/j.jssc.2010.07.036
_journal_volume 183
_journal_year 2010
_chemical_formula_moiety 'C26.50 H25.50 Ag F3 N3.50 O7 S '
_chemical_formula_sum 'C26.5 H25.5 Ag F3 N3.5 O7 S'
_chemical_formula_weight 701.93
_chemical_name_systematic
; 
[Ag(L3)](CF3SO3)-1/2(CH3CN)-1/2(MeOH)-1/2(H2O) 
;
_space_group_IT_number 9
_space_group_name_Hall 'C -2yc'
_space_group_name_H-M_alt 'C 1 c 1'
_symmetry_cell_setting monoclinic
_symmetry_Int_Tables_number 9
_symmetry_space_group_name_Hall 'C -2yc'
_symmetry_space_group_name_H-M 'C 1 c 1'
_atom_sites_solution_hydrogens geom
_atom_sites_solution_primary direct
_atom_sites_solution_secondary difmap
_cell_angle_alpha 90.00
_cell_angle_beta 115.391(7)
_cell_angle_gamma 90.00
_cell_formula_units_Z 8
_cell_length_a 27.999(3)
_cell_length_b 15.9739(14)
_cell_length_c 14.4213(16)
_cell_measurement_reflns_used 19567
_cell_measurement_temperature 200
_cell_measurement_theta_max 27.4
_cell_measurement_theta_min 3.0
_cell_volume 5826.9(11)
_computing_structure_refinement 'SHELXL-97 (Sheldrick, 1997)'
_computing_structure_solution 'SIR92 (Altomare et al., 1994)'
_diffrn_ambient_temperature 200
_diffrn_detector_area_resol_mean 10.00
_diffrn_measured_fraction_theta_full 0.995
_diffrn_measured_fraction_theta_max 0.995
_diffrn_measurement_device_type 'Rigaku RAXIS-RAPID Imaging Plate'
_diffrn_measurement_method \w
_diffrn_radiation_monochromator graphite
_diffrn_radiation_source 'fine-focus sealed tube'
_diffrn_radiation_type MoK\a
_diffrn_radiation_wavelength 0.71075
_diffrn_reflns_av_R_equivalents 0.0559
_diffrn_reflns_av_sigmaI/netI 0.1154
_diffrn_reflns_limit_h_max 29
_diffrn_reflns_limit_h_min -36
_diffrn_reflns_limit_k_max 20
_diffrn_reflns_limit_k_min -20
_diffrn_reflns_limit_l_max 18
_diffrn_reflns_limit_l_min -18
_diffrn_reflns_number 28369
_diffrn_reflns_theta_full 27.42
_diffrn_reflns_theta_max 27.42
_diffrn_reflns_theta_min 2.99
_exptl_absorpt_coefficient_mu 0.832
_exptl_absorpt_correction_T_max 0.944
_exptl_absorpt_correction_T_min 0.905
_exptl_absorpt_correction_type multi-scan
_exptl_absorpt_process_details '(Higashi, 1995)'
_exptl_crystal_colour light-brown
_exptl_crystal_density_diffrn 1.600
_exptl_crystal_density_method 'not measured'
_exptl_crystal_description column
_exptl_crystal_F_000 2840
_exptl_crystal_size_max 0.300
_exptl_crystal_size_mid 0.100
_exptl_crystal_size_min 0.070
_refine_diff_density_max 0.820
_refine_diff_density_min -0.794
_refine_diff_density_rms 0.085
_refine_ls_abs_structure_details 'Flack H D (1983), Acta Cryst. A39, 876-881'
_refine_ls_abs_structure_Flack -0.01(2)
_refine_ls_extinction_method none
_refine_ls_goodness_of_fit_ref 1.001
_refine_ls_hydrogen_treatment mixed
_refine_ls_matrix_type full
_refine_ls_number_parameters 751
_refine_ls_number_reflns 11835
_refine_ls_number_restraints 38
_refine_ls_restrained_S_all 1.040
_refine_ls_R_factor_all 0.0753
_refine_ls_R_factor_gt 0.0450
_refine_ls_shift/su_max 0.001
_refine_ls_shift/su_mean 0.000
_refine_ls_structure_factor_coef Fsqd
_refine_ls_weighting_details 'calc w=1/[\s^2^(Fo^2^)+(0.0263P)^2^+0.0000P] where P=(Fo^2^+2Fc^2^)/3'
_refine_ls_weighting_scheme calc
_refine_ls_wR_factor_gt 0.0829
_refine_ls_wR_factor_ref 0.0867
_reflns_number_gt 6787
_reflns_number_total 11835
_reflns_threshold_expression I>2\s(I)
_cod_data_source_file JSSC-2010-183-2174.cif
_cod_data_source_block 4
_cod_original_cell_volume 5826.9(10)
_cod_original_sg_symbol_H-M 'C c'
_cod_original_formula_sum 'C26.50 H25.50 Ag F3 N3.50 O7 S'
_cod_database_code 1563525

loop_
_symmetry_equiv_pos_as_xyz
'x, y, z'
'x, -y, z+1/2'
'x+1/2, y+1/2, z'
'x+1/2, -y+1/2, z+1/2'

loop_
_atom_site_label
_atom_site_type_symbol
_atom_site_fract_x
_atom_site_fract_y
_atom_site_fract_z
_atom_site_U_iso_or_equiv
_atom_site_adp_type
_atom_site_occupancy
_atom_site_symmetry_multiplicity
_atom_site_calc_flag
_atom_site_refinement_flags
_atom_site_disorder_assembly
_atom_site_disorder_group
Ag1 Ag 0.55923(2) 0.49787(3) 0.43638(4) 0.03713(13) Uani 1 1 d . . .
Ag2 Ag 0.28952(2) 0.53580(3) 0.59735(4) 0.03930(14) Uani 1 1 d . . .
S1 S 0.78680(12) 0.3219(2) 0.0028(3) 0.0398(7) Uiso 0.606(3) 1 d PD . .
S1B S 0.7874(2) 0.3516(3) 0.0362(4) 0.0398(7) Uiso 0.394(3) 1 d PD . .
S2 S 0.4968(2) 0.2049(4) 0.1950(5) 0.0800(12) Uiso 0.501(5) 1 d PD . .
S2B S 0.4976(2) 0.1603(5) 0.1805(5) 0.0800(12) Uiso 0.499(5) 1 d PD . .
F1 F 0.8220(2) 0.4412(3) -0.0719(6) 0.123(2) Uani 1 1 d D . .
F2 F 0.8813(2) 0.3778(3) 0.0536(6) 0.126(2) Uani 1 1 d D . .
F3 F 0.8364(3) 0.4656(5) 0.0780(6) 0.091(2) Uiso 0.606(3) 1 d PD . .
F3B F 0.8034(6) 0.2728(9) -0.0684(13) 0.091(2) Uiso 0.394(3) 1 d PD . .
F4 F 0.5290(5) 0.0495(9) 0.1908(11) 0.142(5) Uiso 0.501(5) 1 d PD . .
F4B F 0.5226(6) 0.0576(9) 0.3433(13) 0.161(6) Uiso 0.499(5) 1 d PD . .
F5 F 0.4761(9) 0.1034(12) 0.0484(15) 0.202(8) Uiso 0.501(5) 1 d PD . .
F5B F 0.4501(5) 0.1038(8) 0.2931(11) 0.130(5) Uiso 0.499(5) 1 d PD . .
F6 F 0.4471(5) 0.0578(7) 0.1346(10) 0.121(4) Uiso 0.501(5) 1 d PD . .
F6B F 0.4623(6) 0.0166(10) 0.2220(14) 0.164(6) Uiso 0.499(5) 1 d PD . .
O1 O 0.30293(17) 0.4335(3) 0.3678(4) 0.0394(12) Uani 1 1 d . . .
O3 O 0.12953(17) 0.3900(3) 0.3419(4) 0.0354(13) Uani 1 1 d . . .
O5 O 0.19942(17) 0.6656(2) 0.3773(4) 0.0373(13) Uani 1 1 d . . .
O11 O 0.7365(2) 0.3601(3) -0.0427(5) 0.083(2) Uani 1 1 d . . .
O12 O 0.8054(2) 0.2902(3) 0.1055(5) 0.0743(18) Uani 1 1 d . . .
O13 O 0.7959(7) 0.4327(8) 0.0995(14) 0.168(5) Uiso 0.606(3) 1 d P . .
O13B O 0.7862(12) 0.2569(18) -0.061(2) 0.168(5) Uiso 0.394(3) 1 d P . .
O21 O 0.5342(5) 0.2318(7) 0.1661(11) 0.094(4) Uiso 0.501(5) 1 d P . .
O21B O 0.5334(7) 0.1068(10) 0.1449(14) 0.137(6) Uiso 0.499(5) 1 d P . .
O22 O 0.4470(4) 0.2391(7) 0.1398(9) 0.073(3) Uiso 0.501(5) 1 d P . .
O22B O 0.4447(8) 0.1681(11) 0.0920(15) 0.156(7) Uiso 0.499(5) 1 d P . .
O23 O 0.5056(7) 0.1747(11) 0.3069(14) 0.132(7) Uiso 0.501(5) 1 d P . .
O23B O 0.5270(9) 0.2088(14) 0.284(2) 0.173(9) Uiso 0.499(5) 1 d P . .
O101 O 0.54937(15) 0.4698(2) 0.6852(3) 0.0328(10) Uani 1 1 d . . .
O103 O 0.64488(16) 0.7018(2) 0.6445(4) 0.0338(11) Uani 1 1 d . . .
O105 O 0.71763(17) 0.4286(2) 0.6829(4) 0.0394(13) Uani 1 1 d . . .
O201 O 0.3384(4) 0.7769(6) 0.3198(7) 0.196(5) Uani 1 1 d . . .
H49 H 0.3268 0.7758 0.2556 0.235 Uiso 1 1 calc RD . .
O202 O 0.4126(4) 0.6655(4) 0.4771(10) 0.150(4) Uani 1 1 d D . .
H50 H 0.387(4) 0.695(7) 0.434(7) 0.180 Uiso 1 1 d D . .
H51 H 0.425(5) 0.697(7) 0.531(6) 0.180 Uiso 1 1 d D . .
N11 N 0.4826(2) 0.4304(4) 0.4125(5) 0.0358(16) Uani 1 1 d . . .
N31 N 0.0555(2) 0.1398(3) 0.4072(4) 0.0326(15) Uani 1 1 d . . .
N51 N 0.1258(2) 0.9228(4) 0.4259(5) 0.0324(16) Uani 1 1 d . . .
N111 N 0.3687(2) 0.4701(3) 0.6331(4) 0.0373(15) Uani 1 1 d . . .
N131 N 0.7241(2) 0.9601(3) 0.6101(4) 0.0324(14) Uani 1 1 d . . .
N151 N 0.7910(2) 0.1757(3) 0.6241(5) 0.0379(15) Uani 1 1 d . . .
N201 N 0.6019(4) 0.1970(5) 0.5798(7) 0.099(3) Uani 1 1 d . . .
C1 C 0.2572(3) 0.4665(4) 0.3647(7) 0.0317(19) Uani 1 1 d . . .
C2 C 0.2182(3) 0.4108(4) 0.3543(5) 0.0303(16) Uani 1 1 d . . .
H1 H 0.2234 0.3525 0.3491 0.036 Uiso 1 1 calc R . .
C3 C 0.1711(3) 0.4398(4) 0.3515(5) 0.0277(16) Uani 1 1 d . . .
C4 C 0.1626(3) 0.5252(4) 0.3569(6) 0.0265(18) Uani 1 1 d . . .
H2 H 0.1299 0.5453 0.3530 0.032 Uiso 1 1 calc R . .
C5 C 0.2029(3) 0.5800(4) 0.3680(5) 0.0313(17) Uani 1 1 d . . .
C6 C 0.2508(3) 0.5522(4) 0.3747(5) 0.0236(17) Uani 1 1 d . . .
H3 H 0.2787 0.5903 0.3859 0.028 Uiso 1 1 calc R . .
C10 C 0.8333(4) 0.3996(6) 0.0118(8) 0.037(3) Uiso 0.606(3) 1 d PD . .
C10B C 0.8311(6) 0.3550(9) -0.0332(12) 0.104(9) Uiso 0.394(3) 1 d PD . .
C11 C 0.3435(2) 0.4869(4) 0.3735(5) 0.0265(16) Uani 1 1 d . . .
H4 H 0.3539 0.5239 0.4340 0.032 Uiso 1 1 calc R . .
H5 H 0.3313 0.5223 0.3112 0.032 Uiso 1 1 calc R . .
C12 C 0.4384(3) 0.4723(4) 0.4012(6) 0.0320(19) Uani 1 1 d . . .
H6 H 0.4403 0.5316 0.4067 0.038 Uiso 1 1 calc R . .
C13 C 0.3906(3) 0.4339(4) 0.3823(5) 0.0284(18) Uani 1 1 d . . .
C14 C 0.3871(3) 0.3476(4) 0.3727(6) 0.044(2) Uani 1 1 d . . .
H7 H 0.3553 0.3183 0.3592 0.052 Uiso 1 1 calc R . .
C15 C 0.4329(3) 0.3064(4) 0.3839(7) 0.059(3) Uani 1 1 d . . .
H8 H 0.4321 0.2471 0.3776 0.071 Uiso 1 1 calc R . .
C16 C 0.4795(3) 0.3480(4) 0.4040(6) 0.047(2) Uani 1 1 d . . .
H9 H 0.5099 0.3168 0.4118 0.056 Uiso 1 1 calc R . .
C20 C 0.4894(6) 0.1062(11) 0.1487(13) 0.067(5) Uiso 0.501(5) 1 d PD . .
C20B C 0.4852(8) 0.0878(12) 0.2558(16) 0.133(10) Uiso 0.499(5) 1 d PD . .
C31 C 0.1386(2) 0.3013(3) 0.3564(6) 0.0336(18) Uani 1 1 d . . .
H10 H 0.1720 0.2904 0.4179 0.040 Uiso 1 1 calc R . .
H11 H 0.1416 0.2765 0.2961 0.040 Uiso 1 1 calc R . .
C32 C 0.0916(3) 0.1783(4) 0.3849(5) 0.0335(17) Uani 1 1 d . . .
H12 H 0.1182 0.1447 0.3792 0.040 Uiso 1 1 calc R . .
C33 C 0.0931(3) 0.2632(4) 0.3694(5) 0.0291(17) Uani 1 1 d . . .
C34 C 0.0530(3) 0.3103(4) 0.3758(6) 0.046(2) Uani 1 1 d . . .
H13 H 0.0519 0.3691 0.3658 0.055 Uiso 1 1 calc R . .
C35 C 0.0143(3) 0.2713(4) 0.3967(7) 0.051(2) Uani 1 1 d . . .
H14 H -0.0141 0.3023 0.3993 0.061 Uiso 1 1 calc R . .
C36 C 0.0186(3) 0.1859(4) 0.4138(6) 0.041(2) Uani 1 1 d . . .
H15 H -0.0067 0.1592 0.4313 0.050 Uiso 1 1 calc R . .
C51 C 0.1525(2) 0.6993(3) 0.3765(6) 0.0349(18) Uani 1 1 d . . .
H16 H 0.1445 0.6720 0.4300 0.042 Uiso 1 1 calc R . .
H17 H 0.1223 0.6896 0.3090 0.042 Uiso 1 1 calc R . .
C52 C 0.1219(2) 0.8407(4) 0.4071(5) 0.0288(17) Uani 1 1 d . . .
H18 H 0.0904 0.8130 0.3997 0.035 Uiso 1 1 calc R . .
C53 C 0.1611(2) 0.7935(4) 0.3978(5) 0.0267(16) Uani 1 1 d . . .
C54 C 0.2068(3) 0.8349(4) 0.4061(5) 0.0334(18) Uani 1 1 d . . .
H19 H 0.2348 0.8051 0.4005 0.040 Uiso 1 1 calc R . .
C55 C 0.2099(3) 0.9212(4) 0.4228(5) 0.0349(18) Uani 1 1 d . . .
H20 H 0.2403 0.9515 0.4288 0.042 Uiso 1 1 calc R . .
C56 C 0.1690(3) 0.9616(4) 0.4305(5) 0.0265(16) Uani 1 1 d . . .
H21 H 0.1712 1.0206 0.4396 0.032 Uiso 1 1 calc R . .
C101 C 0.5917(3) 0.5047(4) 0.6758(7) 0.029(2) Uani 1 1 d . . .
C102 C 0.5977(3) 0.5896(4) 0.6628(5) 0.0300(17) Uani 1 1 d . . .
H22 H 0.5711 0.6281 0.6594 0.036 Uiso 1 1 calc R . .
C103 C 0.6428(3) 0.6185(4) 0.6547(5) 0.0268(17) Uani 1 1 d . . .
C104 C 0.6827(3) 0.5626(4) 0.6613(5) 0.0294(16) Uani 1 1 d . . .
H23 H 0.7134 0.5818 0.6554 0.035 Uiso 1 1 calc R . .
C105 C 0.6760(3) 0.4769(4) 0.6769(6) 0.0282(18) Uani 1 1 d . . .
C106 C 0.6313(3) 0.4470(4) 0.6817(5) 0.0330(18) Uani 1 1 d . . .
H24 H 0.6269 0.3887 0.6888 0.040 Uiso 1 1 calc R . .
C111 C 0.5049(3) 0.5244(4) 0.6708(6) 0.039(2) Uani 1 1 d . . .
H25 H 0.4953 0.5589 0.6084 0.046 Uiso 1 1 calc R . .
H26 H 0.5146 0.5624 0.7304 0.046 Uiso 1 1 calc R . .
C112 C 0.4128(3) 0.5105(4) 0.6478(6) 0.0322(18) Uani 1 1 d . . .
H27 H 0.4123 0.5700 0.6498 0.039 Uiso 1 1 calc R . .
C113 C 0.4598(2) 0.4718(4) 0.6606(5) 0.0291(16) Uani 1 1 d . . .
C114 C 0.4586(3) 0.3848(5) 0.6575(7) 0.046(2) Uani 1 1 d . . .
H28 H 0.4897 0.3551 0.6663 0.055 Uiso 1 1 calc R . .
C115 C 0.4147(3) 0.3415(4) 0.6423(6) 0.047(2) Uani 1 1 d . . .
H29 H 0.4144 0.2821 0.6413 0.056 Uiso 1 1 calc R . .
C116 C 0.3698(3) 0.3864(5) 0.6282(7) 0.050(3) Uani 1 1 d . . .
H30 H 0.3382 0.3564 0.6144 0.061 Uiso 1 1 calc R . .
C131 C 0.6916(3) 0.7373(4) 0.6423(6) 0.0349(19) Uani 1 1 d . . .
H31 H 0.6978 0.7120 0.5857 0.042 Uiso 1 1 calc R . .
H32 H 0.7227 0.7254 0.7077 0.042 Uiso 1 1 calc R . .
C132 C 0.7256(3) 0.8770(4) 0.6238(6) 0.035(2) Uani 1 1 d . . .
H33 H 0.7570 0.8485 0.6319 0.042 Uiso 1 1 calc R . .
C133 C 0.6845(2) 0.8287(4) 0.6270(5) 0.0279(16) Uani 1 1 d . . .
C134 C 0.6388(3) 0.8696(4) 0.6158(6) 0.0335(19) Uani 1 1 d . . .
H34 H 0.6099 0.8395 0.6175 0.040 Uiso 1 1 calc R . .
C135 C 0.6363(3) 0.9571(4) 0.6019(5) 0.0368(17) Uani 1 1 d . . .
H35 H 0.6061 0.9874 0.5967 0.044 Uiso 1 1 calc R . .
C136 C 0.6780(3) 0.9983(5) 0.5959(6) 0.043(2) Uani 1 1 d . . .
H36 H 0.6744 1.0565 0.5812 0.051 Uiso 1 1 calc R . .
C151 C 0.7150(3) 0.3397(4) 0.6927(6) 0.0299(18) Uani 1 1 d . . .
H37 H 0.6799 0.3186 0.6440 0.036 Uiso 1 1 calc R . .
H38 H 0.7205 0.3250 0.7632 0.036 Uiso 1 1 calc R . .
C152 C 0.7561(3) 0.2160(4) 0.6492(6) 0.0323(18) Uani 1 1 d . . .
H39 H 0.7286 0.1838 0.6535 0.039 Uiso 1 1 calc R . .
C153 C 0.7572(3) 0.3019(3) 0.6695(5) 0.0308(17) Uani 1 1 d . . .
C154 C 0.7975(2) 0.3484(4) 0.6621(6) 0.0363(18) Uani 1 1 d . . .
H40 H 0.8002 0.4069 0.6755 0.044 Uiso 1 1 calc R . .
C155 C 0.8337(3) 0.3083(4) 0.6348(6) 0.053(2) Uani 1 1 d . . .
H41 H 0.8614 0.3394 0.6295 0.063 Uiso 1 1 calc R . .
C156 C 0.8294(3) 0.2231(4) 0.6154(6) 0.047(2) Uani 1 1 d . . .
H42 H 0.8540 0.1968 0.5954 0.056 Uiso 1 1 calc R . .
C201 C 0.3445(5) 0.8646(8) 0.3551(11) 0.164(6) Uani 1 1 d . . .
H43 H 0.3116 0.8836 0.3570 0.197 Uiso 1 1 calc R . .
H44 H 0.3523 0.8999 0.3078 0.197 Uiso 1 1 calc R . .
H45 H 0.3735 0.8685 0.4240 0.197 Uiso 1 1 calc R . .
C202 C 0.5648(5) 0.1710(6) 0.5821(8) 0.086(3) Uani 1 1 d . . .
C203 C 0.5178(4) 0.1343(7) 0.5891(10) 0.137(5) Uani 1 1 d . . .
H46 H 0.4964 0.1041 0.5255 0.165 Uiso 1 1 calc R . .
H47 H 0.4966 0.1791 0.5992 0.165 Uiso 1 1 calc R . .
H48 H 0.5293 0.0954 0.6472 0.165 Uiso 1 1 calc R . .

loop_
_atom_site_aniso_label
_atom_site_aniso_U_11
_atom_site_aniso_U_22
_atom_site_aniso_U_33
_atom_site_aniso_U_23
_atom_site_aniso_U_13
_atom_site_aniso_U_12
Ag1 0.0320(3) 0.0302(3) 0.0538(3) -0.0016(2) 0.0228(2) -0.0025(2)
Ag2 0.0331(3) 0.0281(3) 0.0610(4) -0.0009(3) 0.0243(3) -0.0022(2)
F1 0.105(5) 0.116(4) 0.192(7) 0.063(4) 0.105(5) 0.012(3)
F2 0.052(4) 0.106(4) 0.219(8) 0.033(4) 0.056(4) -0.003(3)
O1 0.033(3) 0.027(3) 0.072(4) -0.010(2) 0.035(3) -0.009(2)
O3 0.030(3) 0.027(3) 0.059(4) 0.001(2) 0.029(3) -0.005(2)
O5 0.031(3) 0.019(3) 0.067(4) 0.007(2) 0.026(3) 0.0049(19)
O11 0.054(4) 0.087(4) 0.114(6) 0.024(4) 0.041(4) 0.027(3)
O12 0.095(5) 0.071(3) 0.073(4) 0.032(3) 0.050(4) 0.023(3)
O101 0.018(3) 0.035(2) 0.049(3) 0.007(2) 0.017(2) -0.0048(19)
O103 0.025(3) 0.025(2) 0.057(3) 0.010(2) 0.023(2) 0.0011(17)
O105 0.035(3) 0.024(3) 0.067(4) -0.002(2) 0.029(3) -0.0023(19)
O201 0.220(12) 0.185(9) 0.101(8) -0.057(7) -0.010(8) 0.022(8)
O202 0.184(10) 0.057(5) 0.309(14) 0.006(6) 0.202(10) 0.000(4)
N11 0.034(4) 0.036(4) 0.047(5) -0.002(3) 0.027(4) 0.001(3)
N31 0.030(3) 0.020(3) 0.046(5) 0.001(2) 0.015(3) -0.005(2)
N51 0.039(4) 0.022(3) 0.045(4) -0.001(3) 0.027(3) 0.001(3)
N111 0.022(3) 0.035(3) 0.051(4) -0.004(3) 0.012(3) 0.000(2)
N131 0.028(3) 0.034(3) 0.038(4) 0.000(3) 0.017(3) -0.002(3)
N151 0.031(3) 0.041(3) 0.056(5) 0.002(3) 0.032(3) -0.003(3)
N201 0.103(8) 0.092(6) 0.106(8) 0.001(5) 0.050(7) -0.026(5)
C1 0.028(5) 0.029(5) 0.042(6) 0.000(3) 0.019(4) 0.003(3)
C2 0.033(4) 0.022(4) 0.039(5) 0.006(3) 0.019(4) 0.002(3)
C3 0.028(4) 0.028(4) 0.034(5) 0.002(3) 0.019(4) -0.002(3)
C4 0.018(4) 0.030(4) 0.037(5) 0.007(3) 0.016(4) 0.006(3)
C5 0.025(4) 0.027(4) 0.039(5) 0.001(3) 0.012(4) 0.002(3)
C6 0.011(4) 0.035(4) 0.024(4) 0.002(3) 0.007(3) 0.000(3)
C11 0.024(4) 0.032(4) 0.024(4) -0.001(3) 0.010(3) -0.001(3)
C12 0.028(5) 0.028(4) 0.044(6) 0.006(3) 0.020(4) 0.006(3)
C13 0.020(4) 0.036(4) 0.026(5) 0.004(3) 0.006(4) 0.001(3)
C14 0.020(4) 0.034(4) 0.078(7) 0.011(4) 0.022(4) 0.003(3)
C15 0.037(5) 0.035(4) 0.105(8) 0.000(4) 0.029(5) -0.002(3)
C16 0.040(5) 0.025(4) 0.090(7) -0.006(4) 0.040(5) 0.006(3)
C31 0.034(4) 0.022(4) 0.057(5) 0.005(3) 0.030(4) 0.002(3)
C32 0.026(4) 0.025(4) 0.048(5) -0.014(3) 0.015(4) -0.003(3)
C33 0.020(4) 0.031(4) 0.030(5) -0.003(3) 0.004(4) -0.003(3)
C34 0.040(5) 0.035(4) 0.075(6) -0.009(4) 0.035(5) -0.007(3)
C35 0.048(6) 0.039(5) 0.084(7) 0.018(4) 0.045(5) 0.011(3)
C36 0.039(5) 0.032(4) 0.067(6) -0.003(4) 0.036(5) 0.000(3)
C51 0.022(4) 0.020(3) 0.065(6) -0.005(3) 0.021(4) -0.003(3)
C52 0.026(4) 0.024(4) 0.043(5) -0.009(3) 0.021(4) -0.005(3)
C53 0.025(4) 0.022(4) 0.036(5) 0.005(3) 0.015(4) -0.001(3)
C54 0.033(4) 0.028(4) 0.034(5) -0.003(3) 0.010(4) 0.003(3)
C55 0.028(4) 0.036(4) 0.043(5) -0.003(3) 0.017(4) -0.010(3)
C56 0.027(4) 0.017(4) 0.028(5) -0.003(3) 0.006(3) -0.001(3)
C101 0.017(5) 0.038(6) 0.043(6) -0.004(3) 0.022(4) -0.004(3)
C102 0.030(4) 0.020(4) 0.044(5) 0.004(3) 0.019(4) 0.004(3)
C103 0.026(4) 0.026(4) 0.028(5) -0.006(3) 0.011(4) -0.006(3)
C104 0.033(4) 0.029(4) 0.029(4) 0.000(3) 0.016(4) -0.001(3)
C105 0.030(5) 0.024(4) 0.033(5) -0.009(3) 0.015(4) 0.001(3)
C106 0.029(4) 0.022(4) 0.052(5) -0.002(3) 0.021(4) -0.002(3)
C111 0.028(5) 0.034(4) 0.055(6) 0.006(3) 0.019(4) 0.009(3)
C112 0.032(5) 0.025(4) 0.043(5) -0.002(3) 0.019(4) -0.005(3)
C113 0.022(4) 0.032(4) 0.036(5) -0.001(3) 0.014(3) -0.005(3)
C114 0.031(5) 0.037(5) 0.078(7) 0.005(4) 0.032(5) 0.005(3)
C115 0.046(5) 0.024(4) 0.079(7) -0.004(4) 0.034(5) -0.009(3)
C116 0.020(5) 0.049(5) 0.079(8) 0.001(4) 0.019(5) -0.009(4)
C131 0.026(4) 0.033(4) 0.052(5) -0.001(3) 0.024(4) -0.009(3)
C132 0.023(4) 0.030(4) 0.048(6) -0.012(3) 0.011(4) -0.001(3)
C133 0.028(4) 0.026(4) 0.031(4) 0.001(3) 0.014(3) -0.009(3)
C134 0.024(4) 0.036(4) 0.044(5) -0.004(3) 0.017(4) -0.006(3)
C135 0.031(4) 0.033(4) 0.051(5) 0.000(4) 0.023(4) 0.001(3)
C136 0.056(5) 0.035(5) 0.057(6) 0.004(4) 0.043(5) 0.000(4)
C151 0.031(4) 0.027(4) 0.031(5) 0.004(3) 0.012(4) -0.002(3)
C152 0.030(4) 0.030(4) 0.045(5) -0.003(3) 0.023(4) -0.014(3)
C153 0.037(4) 0.023(4) 0.037(5) 0.007(3) 0.021(4) 0.009(3)
C154 0.024(4) 0.023(3) 0.063(5) -0.003(3) 0.019(4) -0.006(3)
C155 0.027(4) 0.044(5) 0.092(7) 0.014(4) 0.030(5) 0.000(3)
C156 0.030(5) 0.041(5) 0.078(7) 0.006(4) 0.031(5) 0.006(3)
C201 0.084(10) 0.246(16) 0.104(12) -0.038(11) -0.017(9) 0.010(9)
C202 0.081(8) 0.100(8) 0.052(7) 0.031(5) 0.005(6) 0.011(6)
C203 0.073(9) 0.157(11) 0.167(15) 0.028(9) 0.037(9) -0.020(7)

loop_
_atom_type_symbol
_atom_type_description
_atom_type_scat_dispersion_real
_atom_type_scat_dispersion_imag
_atom_type_scat_source
Ag Ag -0.8971 1.1015 'International Tables Vol C Tables 4.2.6.8 and 6.1.1.4'
S S 0.1246 0.1234 'International Tables Vol C Tables 4.2.6.8 and 6.1.1.4'
F F 0.0171 0.0103 'International Tables Vol C Tables 4.2.6.8 and 6.1.1.4'
O O 0.0106 0.0060 'International Tables Vol C Tables 4.2.6.8 and 6.1.1.4'
N N 0.0061 0.0033 'International Tables Vol C Tables 4.2.6.8 and 6.1.1.4'
C C 0.0033 0.0016 'International Tables Vol C Tables 4.2.6.8 and 6.1.1.4'
H H 0.0000 0.0000 'International Tables Vol C Tables 4.2.6.8 and 6.1.1.4'

loop_
_geom_angle_atom_site_label_1
_geom_angle_atom_site_label_2
_geom_angle_atom_site_label_3
_geom_angle
_geom_angle_site_symmetry_1
_geom_angle_site_symmetry_3
N51 Ag1 N11 118.90(18) 3_545 .
N51 Ag1 N31 118.8(2) 3_545 3
N11 Ag1 N31 118.0(2) . 3
N151 Ag2 N131 118.00(19) 3_455 3_445
N151 Ag2 N111 117.8(2) 3_455 .
N131 Ag2 N111 118.16(19) 3_445 .
O11 S1 O12 118.8(4) . .
O11 S1 C10 106.7(4) . .
O12 S1 C10 104.1(4) . .
O12 S1B O11 127.4(5) . .
O12 S1B C10B 107.2(6) . .
O11 S1B C10B 103.4(6) . .
O12 S1B O13B 82.0(9) . .
O11 S1B O13B 78.6(9) . .
C10B S1B O13B 58.8(9) . .
O12 S1B F3B 88.2(6) . .
O11 S1B F3B 86.1(6) . .
O21 S2 O22 114.8(9) . .
O21 S2 O23 127.0(10) . .
O22 S2 O23 112.3(9) . .
O21 S2 C20 98.9(8) . .
O22 S2 C20 102.6(7) . .
O23 S2 C20 93.3(9) . .
O22B S2B O21B 107.9(11) . .
O22B S2B O23B 134.3(13) . .
O21B S2B O23B 115.7(11) . .
O22B S2B C20B 101.6(10) . .
O21B S2B C20B 99.8(11) . .
O23B S2B C20B 84.2(11) . .
C10 F3 O13 92.8(9) . .
O13B F3B C10B 131(5) . .
O13B F3B S1B 73(4) . .
C10B F3B S1B 58.9(9) . .
O21B F4 C20 59.1(12) . .
C20 F5 O21B 49.4(11) . .
C20 F5 O22B 60.7(12) . .
O21B F5 O22B 98.4(14) . .
F6B F6 C20 103.7(14) . .
C20B F6B F6 80.0(15) . .
C1 O1 C11 119.6(5) . .
C3 O3 C31 117.9(5) . .
C5 O5 C51 118.6(4) . .
F3B O13B S1B 92(4) . .
F4 O21B S2B 90.2(14) . .
F4 O21B F5 99.0(14) . .
S2B O21B F5 76.1(11) . .
O22B O22 S2 76.8(10) . .
O22 O22B S2B 79.4(12) . .
O22 O22B F5 145.8(17) . .
S2B O22B F5 77.1(12) . .
O23B O23 C20B 119(3) . .
O23B O23 S2 48.1(19) . .
C20B O23 S2 85.7(12) . .
O23 O23B S2B 84(2) . .
C101 O101 C111 117.7(5) . .
C103 O103 C131 118.4(4) . .
C105 O105 C151 119.1(5) . .
C201 O201 H49 109.5 . .
H50 O202 H51 102(3) . .
C16 N11 C12 117.5(6) . .
C16 N11 Ag1 120.1(4) . .
C12 N11 Ag1 122.3(4) . .
C36 N31 C32 117.5(5) . .
C36 N31 Ag1 121.3(4) . 3_445
C32 N31 Ag1 121.2(4) . 3_445
C52 N51 C56 117.4(5) . .
C52 N51 Ag1 122.3(4) . 3_455
C56 N51 Ag1 120.2(4) . 3_455
C112 N111 C116 116.9(6) . .
C112 N111 Ag2 123.7(5) . .
C116 N111 Ag2 119.0(4) . .
C132 N131 C136 115.7(5) . .
C132 N131 Ag2 124.4(4) . 3
C136 N131 Ag2 119.7(5) . 3
C152 N151 C156 116.9(5) . .
C152 N151 Ag2 123.8(4) . 3_545
C156 N151 Ag2 119.3(4) . 3_545
C2 C1 O1 116.5(6) . .
C2 C1 C6 121.1(6) . .
O1 C1 C6 122.4(6) . .
C1 C2 C3 119.5(6) . .
C1 C2 H1 120.2 . .
C3 C2 H1 120.2 . .
O3 C3 C2 124.6(6) . .
O3 C3 C4 114.7(5) . .
C2 C3 C4 120.7(5) . .
C5 C4 C3 118.5(6) . .
C5 C4 H2 120.8 . .
C3 C4 H2 120.8 . .
C6 C5 C4 121.7(6) . .
C6 C5 O5 114.8(5) . .
C4 C5 O5 123.4(6) . .
C5 C6 C1 118.3(6) . .
C5 C6 H3 120.8 . .
C1 C6 H3 120.8 . .
C10B C10 F2 82.2(11) . .
C10B C10 F1 80.2(11) . .
F2 C10 F1 111.9(9) . .
C10B C10 F3 179.8(17) . .
F2 C10 F3 98.1(8) . .
F1 C10 F3 99.7(8) . .
C10B C10 S1 65.8(10) . .
F2 C10 S1 116.2(7) . .
F1 C10 S1 114.5(7) . .
F3 C10 S1 114.1(7) . .
C10 C10B F1 60.3(9) . .
C10 C10B F2 58.2(9) . .
F1 C10B F2 92.2(8) . .
C10 C10B F3B 139.8(17) . .
F1 C10B F3B 135.5(12) . .
F2 C10B F3B 132.2(12) . .
C10 C10B S1B 61.7(11) . .
F1 C10B S1B 100.5(10) . .
F2 C10B S1B 99.0(10) . .
F3B C10B S1B 78.2(10) . .
O1 C11 C13 108.6(5) . .
O1 C11 H4 110.0 . .
C13 C11 H4 110.0 . .
O1 C11 H5 110.0 . .
C13 C11 H5 110.0 . .
H4 C11 H5 108.3 . .
N11 C12 C13 124.0(6) . .
N11 C12 H6 118.0 . .
C13 C12 H6 118.0 . .
C14 C13 C12 118.7(6) . .
C14 C13 C11 121.5(6) . .
C12 C13 C11 119.8(6) . .
C13 C14 C15 116.0(6) . .
C13 C14 H7 122.0 . .
C15 C14 H7 122.0 . .
C16 C15 C14 122.6(7) . .
C16 C15 H8 118.7 . .
C14 C15 H8 118.7 . .
N11 C16 C15 121.1(6) . .
N11 C16 H9 119.4 . .
C15 C16 H9 119.4 . .
F5 C20 F6 89.9(15) . .
F5 C20 F4 105.0(17) . .
F6 C20 F4 100.5(14) . .
F5 C20 S2 113.0(14) . .
F6 C20 S2 122.8(12) . .
F4 C20 S2 120.5(13) . .
F6B C20B F5B 89.3(15) . .
F6B C20B F4B 95.6(16) . .
F5B C20B F4B 95.8(16) . .
F6B C20B O23 169(2) . .
F5B C20B O23 79.8(13) . .
F4B C20B O23 84.0(14) . .
F6B C20B S2B 123.7(17) . .
F5B C20B S2B 120.6(15) . .
F4B C20B S2B 123.5(15) . .
O23 C20B S2B 64.4(10) . .
O3 C31 C33 108.1(5) . .
O3 C31 H10 110.1 . .
C33 C31 H10 110.1 . .
O3 C31 H11 110.1 . .
C33 C31 H11 110.1 . .
H10 C31 H11 108.4 . .
N31 C32 C33 124.8(6) . .
N31 C32 H12 117.6 . .
C33 C32 H12 117.6 . .
C32 C33 C34 116.2(6) . .
C32 C33 C31 120.5(5) . .
C34 C33 C31 123.0(6) . .
C33 C34 C35 120.0(6) . .
C33 C34 H13 120.0 . .
C35 C34 H13 120.0 . .
C36 C35 C34 117.7(6) . .
C36 C35 H14 121.2 . .
C34 C35 H14 121.2 . .
N31 C36 C35 123.8(6) . .
N31 C36 H15 118.1 . .
C35 C36 H15 118.1 . .
O5 C51 C53 107.7(5) . .
O5 C51 H16 110.2 . .
C53 C51 H16 110.2 . .
O5 C51 H17 110.2 . .
C53 C51 H17 110.2 . .
H16 C51 H17 108.5 . .
N51 C52 C53 123.8(6) . .
N51 C52 H18 118.1 . .
C53 C52 H18 118.1 . .
C52 C53 C54 117.9(6) . .
C52 C53 C51 119.3(5) . .
C54 C53 C51 122.7(5) . .
C55 C54 C53 118.0(6) . .
C55 C54 H19 121.0 . .
C53 C54 H19 121.0 . .
C56 C55 C54 119.3(6) . .
C56 C55 H20 120.4 . .
C54 C55 H20 120.4 . .
N51 C56 C55 123.6(6) . .
N51 C56 H21 118.2 . .
C55 C56 H21 118.2 . .
O101 C101 C102 124.9(6) . .
O101 C101 C106 114.6(5) . .
C102 C101 C106 120.5(6) . .
C101 C102 C103 120.0(6) . .
C101 C102 H22 120.0 . .
C103 C102 H22 120.0 . .
O103 C103 C102 114.8(5) . .
O103 C103 C104 124.6(6) . .
C102 C103 C104 120.6(6) . .
C103 C104 C105 118.1(6) . .
C103 C104 H23 121.0 . .
C105 C104 H23 121.0 . .
C106 C105 O105 124.9(6) . .
C106 C105 C104 122.3(6) . .
O105 C105 C104 112.8(6) . .
C105 C106 C101 118.6(6) . .
C105 C106 H24 120.7 . .
C101 C106 H24 120.7 . .
O101 C111 C113 108.5(6) . .
O101 C111 H25 110.0 . .
C113 C111 H25 110.0 . .
O101 C111 H26 110.0 . .
C113 C111 H26 110.0 . .
H25 C111 H26 108.4 . .
N111 C112 C113 124.5(6) . .
N111 C112 H27 117.7 . .
C113 C112 H27 117.7 . .
C112 C113 C114 115.6(6) . .
C112 C113 C111 118.8(6) . .
C114 C113 C111 125.6(6) . .
C115 C114 C113 121.8(6) . .
C115 C114 H28 119.1 . .
C113 C114 H28 119.1 . .
C114 C115 C116 117.8(7) . .
C114 C115 H29 121.1 . .
C116 C115 H29 121.1 . .
N111 C116 C115 123.3(6) . .
N111 C116 H30 118.3 . .
C115 C116 H30 118.3 . .
O103 C131 C133 109.1(5) . .
O103 C131 H31 109.9 . .
C133 C131 H31 109.9 . .
O103 C131 H32 109.9 . .
C133 C131 H32 109.9 . .
H31 C131 H32 108.3 . .
N131 C132 C133 125.1(6) . .
N131 C132 H33 117.4 . .
C133 C132 H33 117.4 . .
C134 C133 C132 117.9(6) . .
C134 C133 C131 122.9(5) . .
C132 C133 C131 119.2(6) . .
C133 C134 C135 118.1(6) . .
C133 C134 H34 121.0 . .
C135 C134 H34 121.0 . .
C136 C135 C134 119.5(6) . .
C136 C135 H35 120.2 . .
C134 C135 H35 120.2 . .
N131 C136 C135 123.5(7) . .
N131 C136 H36 118.2 . .
C135 C136 H36 118.2 . .
O105 C151 C153 107.5(5) . .
O105 C151 H37 110.2 . .
C153 C151 H37 110.2 . .
O105 C151 H38 110.2 . .
C153 C151 H38 110.2 . .
H37 C151 H38 108.5 . .
N151 C152 C153 124.9(5) . .
N151 C152 H39 117.5 . .
C153 C152 H39 117.5 . .
C154 C153 C152 116.9(5) . .
C154 C153 C151 123.3(5) . .
C152 C153 C151 119.7(5) . .
C153 C154 C155 119.2(6) . .
C153 C154 H40 120.4 . .
C155 C154 H40 120.4 . .
C156 C155 C154 120.0(6) . .
C156 C155 H41 120.0 . .
C154 C155 H41 120.0 . .
N151 C156 C155 122.0(6) . .
N151 C156 H42 119.0 . .
C155 C156 H42 119.0 . .
O201 C201 H43 109.5 . .
O201 C201 H44 109.5 . .
H43 C201 H44 109.5 . .
O201 C201 H45 109.5 . .
H43 C201 H45 109.5 . .
H44 C201 H45 109.5 . .
N201 C202 C203 177.4(12) . .
C202 C203 H46 109.5 . .
C202 C203 H47 109.5 . .
H46 C203 H47 109.5 . .
C202 C203 H48 109.5 . .
H46 C203 H48 109.5 . .
H47 C203 H48 109.5 . .

loop_
_geom_bond_atom_site_label_1
_geom_bond_atom_site_label_2
_geom_bond_distance
_geom_bond_site_symmetry_2
Ag1 N51 2.274(6) 3_545
Ag1 N11 2.292(6) .
Ag1 N31 2.299(4) 3
Ag2 N151 2.266(5) 3_455
Ag2 N131 2.266(5) 3_445
Ag2 N111 2.302(5) .
S1 O11 1.411(6) .
S1 O12 1.435(6) .
S1 C10 1.764(10) .
S1B O12 1.335(7) .
S1B O11 1.397(7) .
S1B C10B 1.885(18) .
S1B O13B 2.06(3) .
S1B F3B 2.155(17) .
S2 O21 1.352(13) .
S2 O22 1.388(11) .
S2 O23 1.600(19) .
S2 C20 1.691(16) .
S2B O22B 1.489(18) .
S2B O21B 1.563(17) .
S2B O23B 1.56(3) .
S2B C20B 1.721(19) .
F1 C10 1.292(9) .
F1 C10B 1.467(13) .
F2 C10 1.264(9) .
F2 C10B 1.473(13) .
F3 C10 1.399(10) .
F3 O13 1.402(18) .
F3B O13B 0.59(3) .
F3B C10B 1.500(12) .
F4 O21B 1.167(18) .
F4 C20 1.356(14) .
F4B C20B 1.338(15) .
F5 C20 1.331(15) .
F5 O21B 1.61(2) .
F5 O22B 1.65(2) .
F5B C20B 1.333(15) .
F6 F6B 1.320(17) .
F6 C20 1.355(13) .
F6B C20B 1.294(15) .
O1 C1 1.367(8) .
O1 C11 1.395(7) .
O3 C3 1.367(7) .
O3 C31 1.439(6) .
O5 C5 1.382(6) .
O5 C51 1.416(7) .
O22 O22B 1.315(18) .
O23 O23B 0.97(3) .
O23 C20B 1.56(2) .
O101 C101 1.368(8) .
O101 C111 1.462(7) .
O103 C103 1.343(6) .
O103 C131 1.440(7) .
O105 C105 1.370(8) .
O105 C151 1.432(6) .
O201 C201 1.474(13) .
O201 H49 0.8400 .
O202 H50 0.86(2) .
O202 H51 0.86(2) .
N11 C16 1.322(7) .
N11 C12 1.353(8) .
N31 C36 1.304(8) .
N31 C32 1.336(8) .
N31 Ag1 2.299(4) 3_445
N51 C52 1.334(7) .
N51 C56 1.335(8) .
N51 Ag1 2.274(6) 3_455
N111 C112 1.329(8) .
N111 C116 1.340(8) .
N131 C132 1.340(7) .
N131 C136 1.364(9) .
N131 Ag2 2.266(5) 3
N151 C152 1.342(8) .
N151 C156 1.364(8) .
N151 Ag2 2.266(5) 3_545
N201 C202 1.131(12) .
C1 C2 1.367(9) .
C1 C6 1.397(8) .
C2 C3 1.381(9) .
C2 H1 0.9500 .
C3 C4 1.392(8) .
C4 C5 1.381(9) .
C4 H2 0.9500 .
C5 C6 1.376(9) .
C6 H3 0.9500 .
C10 C10B 0.948(18) .
C11 C13 1.526(9) .
C11 H4 0.9900 .
C11 H5 0.9900 .
C12 C13 1.389(10) .
C12 H6 0.9500 .
C13 C14 1.386(8) .
C14 C15 1.387(9) .
C14 H7 0.9500 .
C15 C16 1.380(9) .
C15 H8 0.9500 .
C16 H9 0.9500 .
C31 C33 1.497(8) .
C31 H10 0.9900 .
C31 H11 0.9900 .
C32 C33 1.377(8) .
C32 H12 0.9500 .
C33 C34 1.387(9) .
C34 C35 1.390(9) .
C34 H13 0.9500 .
C35 C36 1.383(8) .
C35 H14 0.9500 .
C36 H15 0.9500 .
C51 C53 1.534(7) .
C51 H16 0.9900 .
C51 H17 0.9900 .
C52 C53 1.386(8) .
C52 H18 0.9500 .
C53 C54 1.399(8) .
C54 C55 1.397(8) .
C54 H19 0.9500 .
C55 C56 1.361(9) .
C55 H20 0.9500 .
C56 H21 0.9500 .
C101 C102 1.389(8) .
C101 C106 1.416(9) .
C102 C103 1.395(9) .
C102 H22 0.9500 .
C103 C104 1.401(9) .
C104 C105 1.412(8) .
C104 H23 0.9500 .
C105 C106 1.369(9) .
C106 H24 0.9500 .
C111 C113 1.470(9) .
C111 H25 0.9900 .
C111 H26 0.9900 .
C112 C113 1.391(10) .
C112 H27 0.9500 .
C113 C114 1.391(8) .
C114 C115 1.345(9) .
C114 H28 0.9500 .
C115 C116 1.384(10) .
C115 H29 0.9500 .
C116 H30 0.9500 .
C131 C133 1.477(8) .
C131 H31 0.9900 .
C131 H32 0.9900 .
C132 C133 1.404(9) .
C132 H33 0.9500 .
C133 C134 1.384(9) .
C134 C135 1.411(8) .
C134 H34 0.9500 .
C135 C136 1.373(9) .
C135 H35 0.9500 .
C136 H36 0.9500 .
C151 C153 1.488(8) .
C151 H37 0.9900 .
C151 H38 0.9900 .
C152 C153 1.402(7) .
C152 H39 0.9500 .
C153 C154 1.391(8) .
C154 C155 1.392(9) .
C154 H40 0.9500 .
C155 C156 1.385(8) .
C155 H41 0.9500 .
C156 H42 0.9500 .
C201 H43 0.9800 .
C201 H44 0.9800 .
C201 H45 0.9800 .
C202 C203 1.485(14) .
C203 H46 0.9800 .
C203 H47 0.9800 .
C203 H48 0.9800 .

loop_
_geom_torsion_atom_site_label_1
_geom_torsion_atom_site_label_2
_geom_torsion_atom_site_label_3
_geom_torsion_atom_site_label_4
_geom_torsion
_geom_torsion_site_symmetry_1
_geom_torsion_site_symmetry_2
_geom_torsion_site_symmetry_3
_geom_torsion_site_symmetry_4
O12 S1B F3B O13B 66(4) . . . .
O11 S1B F3B O13B -61(4) . . . .
C10B S1B F3B O13B -176(5) . . . .
O12 S1B F3B C10B -117.8(9) . . . .
O11 S1B F3B C10B 114.5(9) . . . .
O13B S1B F3B C10B 176(5) . . . .
C20 F6 F6B C20B 35.7(16) . . . .
O12 S1B O11 S1 -72.7(7) . . . .
C10B S1B O11 S1 51.6(7) . . . .
O13B S1B O11 S1 -2.1(9) . . . .
F3B S1B O11 S1 12.0(6) . . . .
O12 S1 O11 S1B 53.6(6) . . . .
C10 S1 O11 S1B -63.4(6) . . . .
O11 S1B O12 S1 69.4(7) . . . .
C10B S1B O12 S1 -53.3(7) . . . .
O13B S1B O12 S1 0.4(9) . . . .
F3B S1B O12 S1 -14.2(6) . . . .
O11 S1 O12 S1B -57.1(6) . . . .
C10 S1 O12 S1B 61.3(6) . . . .
C10B F3B O13B S1B -5(6) . . . .
O12 S1B O13B F3B -112(4) . . . .
O11 S1B O13B F3B 117(4) . . . .
C10B S1B O13B F3B 3(4) . . . .
C20 F4 O21B S2B 31.4(10) . . . .
C20 F4 O21B F5 -44.6(12) . . . .
O22B S2B O21B F4 -104.8(14) . . . .
O23B S2B O21B F4 89.1(16) . . . .
C20B S2B O21B F4 0.9(14) . . . .
O22B S2B O21B F5 -5.6(13) . . . .
O23B S2B O21B F5 -171.7(14) . . . .
C20B S2B O21B F5 100.1(11) . . . .
C20 F5 O21B F4 53.9(16) . . . .
O22B F5 O21B F4 92.8(16) . . . .
C20 F5 O21B S2B -34.0(11) . . . .
O22B F5 O21B S2B 4.8(12) . . . .
O21 S2 O22 O22B 95.1(12) . . . .
O23 S2 O22 O22B -109.9(13) . . . .
C20 S2 O22 O22B -11.0(12) . . . .
S2 O22 O22B S2B 5.6(6) . . . .
S2 O22 O22B F5 -42(3) . . . .
O21B S2B O22B O22 -149.6(11) . . . .
O23B S2B O22B O22 13(2) . . . .
C20B S2B O22B O22 106.0(11) . . . .
O21B S2B O22B F5 5.4(13) . . . .
O23B S2B O22B F5 167.8(16) . . . .
C20B S2B O22B F5 -99.0(12) . . . .
C20 F5 O22B O22 76(3) . . . .
O21B F5 O22B O22 43(3) . . . .
C20 F5 O22B S2B 28.1(10) . . . .
O21B F5 O22B S2B -5.1(12) . . . .
O21 S2 O23 O23B 20(3) . . . .
O22 S2 O23 O23B -131(2) . . . .
C20 S2 O23 O23B 124(2) . . . .
O21 S2 O23 C20B -116.6(13) . . . .
O22 S2 O23 C20B 92.1(11) . . . .
C20 S2 O23 C20B -13.0(11) . . . .
C20B O23 O23B S2B 26(3) . . . .
S2 O23 O23B S2B -25.4(8) . . . .
O22B S2B O23B O23 80(3) . . . .
O21B S2B O23B O23 -119(2) . . . .
C20B S2B O23B O23 -20(2) . . . .
N51 Ag1 N11 C16 7.3(6) 3_545 . . .
N31 Ag1 N11 C16 163.7(5) 3 . . .
N51 Ag1 N11 C12 -169.2(5) 3_545 . . .
N31 Ag1 N11 C12 -12.7(6) 3 . . .
N151 Ag2 N111 C112 -14.4(7) 3_455 . . .
N131 Ag2 N111 C112 -166.5(6) 3_445 . . .
N151 Ag2 N111 C116 173.1(5) 3_455 . . .
N131 Ag2 N111 C116 21.0(6) 3_445 . . .
C11 O1 C1 C2 177.0(6) . . . .
C11 O1 C1 C6 -4.8(10) . . . .
O1 C1 C2 C3 179.5(6) . . . .
C6 C1 C2 C3 1.4(11) . . . .
C31 O3 C3 C2 13.1(10) . . . .
C31 O3 C3 C4 -167.8(5) . . . .
C1 C2 C3 O3 -179.6(7) . . . .
C1 C2 C3 C4 1.4(11) . . . .
O3 C3 C4 C5 179.1(7) . . . .
C2 C3 C4 C5 -1.8(10) . . . .
C3 C4 C5 C6 -0.6(10) . . . .
C3 C4 C5 O5 -178.0(6) . . . .
C51 O5 C5 C6 -176.8(6) . . . .
C51 O5 C5 C4 0.8(9) . . . .
C4 C5 C6 C1 3.3(10) . . . .
O5 C5 C6 C1 -179.1(6) . . . .
C2 C1 C6 C5 -3.7(10) . . . .
O1 C1 C6 C5 178.3(7) . . . .
C10B F2 C10 F1 -76.1(12) . . . .
C10B F2 C10 F3 180.0(13) . . . .
C10B F2 C10 S1 58.1(10) . . . .
C10B F1 C10 F2 77.4(12) . . . .
C10B F1 C10 F3 -179.8(13) . . . .
C10B F1 C10 S1 -57.6(11) . . . .
O13 F3 C10 F2 -125.9(10) . . . .
O13 F3 C10 F1 120.1(10) . . . .
O13 F3 C10 S1 -2.4(11) . . . .
O11 S1 C10 C10B -114.7(11) . . . .
O12 S1 C10 C10B 119.0(11) . . . .
O11 S1 C10 F2 178.1(8) . . . .
O12 S1 C10 F2 51.8(9) . . . .
O11 S1 C10 F1 -48.9(9) . . . .
O12 S1 C10 F1 -175.3(6) . . . .
O11 S1 C10 F3 65.1(8) . . . .
O12 S1 C10 F3 -61.3(8) . . . .
F2 C10 C10B F1 -114.0(8) . . . .
S1 C10 C10B F1 122.6(7) . . . .
F1 C10 C10B F2 114.0(8) . . . .
S1 C10 C10B F2 -123.4(7) . . . .
F2 C10 C10B F3B 119(2) . . . .
F1 C10 C10B F3B -127(2) . . . .
S1 C10 C10B F3B -4(2) . . . .
F2 C10 C10B S1B 122.9(7) . . . .
F1 C10 C10B S1B -123.1(7) . . . .
S1 C10 C10B S1B -0.5(5) . . . .
C10 F1 C10B F2 -51.0(9) . . . .
C10 F1 C10B F3B 132(3) . . . .
C10 F1 C10B S1B 48.6(9) . . . .
C10 F2 C10B F1 52.6(9) . . . .
C10 F2 C10B F3B -131(2) . . . .
C10 F2 C10B S1B -48.5(9) . . . .
O13B F3B C10B C10 9(7) . . . .
S1B F3B C10B C10 3(2) . . . .
O13B F3B C10B F1 -88(7) . . . .
S1B F3B C10B F1 -93(2) . . . .
O13B F3B C10B F2 97(6) . . . .
S1B F3B C10B F2 91.5(18) . . . .
O13B F3B C10B S1B 5(6) . . . .
O12 S1B C10B C10 -110.0(11) . . . .
O11 S1B C10B C10 113.3(10) . . . .
O13B S1B C10B C10 -179.1(16) . . . .
F3B S1B C10B C10 -177.7(15) . . . .
O12 S1B C10B F1 -157.7(7) . . . .
O11 S1B C10B F1 65.6(8) . . . .
O13B S1B C10B F1 133.2(14) . . . .
F3B S1B C10B F1 134.6(13) . . . .
O12 S1B C10B F2 -63.7(8) . . . .
O11 S1B C10B F2 159.6(7) . . . .
O13B S1B C10B F2 -132.8(14) . . . .
F3B S1B C10B F2 -131.4(12) . . . .
O12 S1B C10B F3B 67.7(9) . . . .
O11 S1B C10B F3B -69.0(9) . . . .
O13B S1B C10B F3B -1.4(15) . . . .
C1 O1 C11 C13 176.7(6) . . . .
C16 N11 C12 C13 0.5(11) . . . .
Ag1 N11 C12 C13 177.1(6) . . . .
N11 C12 C13 C14 -0.9(11) . . . .
N11 C12 C13 C11 178.5(7) . . . .
O1 C11 C13 C14 7.0(9) . . . .
O1 C11 C13 C12 -172.4(6) . . . .
C12 C13 C14 C15 0.5(11) . . . .
C11 C13 C14 C15 -178.9(8) . . . .
C13 C14 C15 C16 0.3(13) . . . .
C12 N11 C16 C15 0.3(11) . . . .
Ag1 N11 C16 C15 -176.4(7) . . . .
C14 C15 C16 N11 -0.7(14) . . . .
O21B F5 C20 F6 -146.1(16) . . . .
O22B F5 C20 F6 79.2(12) . . . .
O21B F5 C20 F4 -45.3(10) . . . .
O22B F5 C20 F4 -180.0(17) . . . .
O21B F5 C20 S2 87.9(14) . . . .
O22B F5 C20 S2 -46.7(12) . . . .
F6B F6 C20 F5 150.7(14) . . . .
F6B F6 C20 F4 45.4(17) . . . .
F6B F6 C20 S2 -91.8(16) . . . .
O21B F4 C20 F5 60.4(15) . . . .
O21B F4 C20 F6 153.1(18) . . . .
O21B F4 C20 S2 -68.5(17) . . . .
O21 S2 C20 F5 -57.4(15) . . . .
O22 S2 C20 F5 60.6(15) . . . .
O23 S2 C20 F5 174.4(15) . . . .
O21 S2 C20 F6 -163.1(15) . . . .
O22 S2 C20 F6 -45.0(16) . . . .
O23 S2 C20 F6 68.7(16) . . . .
O21 S2 C20 F4 67.9(16) . . . .
O22 S2 C20 F4 -174.1(14) . . . .
O23 S2 C20 F4 -60.4(16) . . . .
F6 F6B C20B F5B 107.5(14) . . . .
F6 F6B C20B F4B -156.7(15) . . . .
F6 F6B C20B O23 116(10) . . . .
F6 F6B C20B S2B -19.7(18) . . . .
O23B O23 C20B F6B -166(10) . . . .
S2 O23 C20B F6B -130(10) . . . .
O23B O23 C20B F5B -157(3) . . . .
S2 O23 C20B F5B -121.7(12) . . . .
O23B O23 C20B F4B 105(3) . . . .
S2 O23 C20B F4B 141.2(13) . . . .
O23B O23 C20B S2B -26(3) . . . .
S2 O23 C20B S2B 9.6(6) . . . .
O22B S2B C20B F6B 51(2) . . . .
O21B S2B C20B F6B -60(2) . . . .
O23B S2B C20B F6B -175(2) . . . .
O22B S2B C20B F5B -61.0(19) . . . .
O21B S2B C20B F5B -171.8(17) . . . .
O23B S2B C20B F5B 73.1(19) . . . .
O22B S2B C20B F4B 176.8(18) . . . .
O21B S2B C20B F4B 66.0(19) . . . .
O23B S2B C20B F4B -49.1(19) . . . .
O22B S2B C20B O23 -120.2(12) . . . .
O21B S2B C20B O23 129.0(11) . . . .
O23B S2B C20B O23 13.8(14) . . . .
C3 O3 C31 C33 165.5(6) . . . .
C36 N31 C32 C33 0.7(10) . . . .
Ag1 N31 C32 C33 -177.9(5) 3_445 . . .
N31 C32 C33 C34 -1.5(10) . . . .
N31 C32 C33 C31 173.2(7) . . . .
O3 C31 C33 C32 -179.9(6) . . . .
O3 C31 C33 C34 -5.6(10) . . . .
C32 C33 C34 C35 0.0(11) . . . .
C31 C33 C34 C35 -174.4(7) . . . .
C33 C34 C35 C36 2.0(12) . . . .
C32 N31 C36 C35 1.6(11) . . . .
Ag1 N31 C36 C35 -179.8(6) 3_445 . . .
C34 C35 C36 N31 -2.9(12) . . . .
C5 O5 C51 C53 174.8(5) . . . .
C56 N51 C52 C53 3.6(10) . . . .
Ag1 N51 C52 C53 178.4(5) 3_455 . . .
N51 C52 C53 C54 -1.7(11) . . . .
N51 C52 C53 C51 179.8(6) . . . .
O5 C51 C53 C52 -176.3(6) . . . .
O5 C51 C53 C54 5.3(9) . . . .
C52 C53 C54 C55 -0.2(10) . . . .
C51 C53 C54 C55 178.3(6) . . . .
C53 C54 C55 C56 0.0(10) . . . .
C52 N51 C56 C55 -3.8(10) . . . .
Ag1 N51 C56 C55 -178.7(5) 3_455 . . .
C54 C55 C56 N51 2.0(11) . . . .
C111 O101 C101 C102 6.1(11) . . . .
C111 O101 C101 C106 -174.7(6) . . . .
O101 C101 C102 C103 179.6(7) . . . .
C106 C101 C102 C103 0.4(11) . . . .
C131 O103 C103 C102 176.1(6) . . . .
C131 O103 C103 C104 -1.5(9) . . . .
C101 C102 C103 O103 -178.7(6) . . . .
C101 C102 C103 C104 -1.0(10) . . . .
O103 C103 C104 C105 177.0(6) . . . .
C102 C103 C104 C105 -0.4(10) . . . .
C151 O105 C105 C106 1.5(11) . . . .
C151 O105 C105 C104 -176.4(5) . . . .
C103 C104 C105 C106 2.6(10) . . . .
C103 C104 C105 O105 -179.5(6) . . . .
O105 C105 C106 C101 179.1(7) . . . .
C104 C105 C106 C101 -3.2(11) . . . .
O101 C101 C106 C105 -177.6(7) . . . .
C102 C101 C106 C105 1.6(11) . . . .
C101 O101 C111 C113 167.2(6) . . . .
C116 N111 C112 C113 -1.5(11) . . . .
Ag2 N111 C112 C113 -174.1(6) . . . .
N111 C112 C113 C114 -0.2(12) . . . .
N111 C112 C113 C111 176.8(7) . . . .
O101 C111 C113 C112 179.0(6) . . . .
O101 C111 C113 C114 -4.4(10) . . . .
C112 C113 C114 C115 0.5(12) . . . .
C111 C113 C114 C115 -176.3(8) . . . .
C113 C114 C115 C116 0.9(13) . . . .
C112 N111 C116 C115 3.0(12) . . . .
Ag2 N111 C116 C115 176.0(7) . . . .
C114 C115 C116 N111 -2.8(13) . . . .
C103 O103 C131 C133 178.0(5) . . . .
C136 N131 C132 C133 -1.7(10) . . . .
Ag2 N131 C132 C133 -176.8(5) 3 . . .
N131 C132 C133 C134 -0.4(11) . . . .
N131 C132 C133 C131 179.8(6) . . . .
O103 C131 C133 C134 -0.7(9) . . . .
O103 C131 C133 C132 179.1(6) . . . .
C132 C133 C134 C135 0.0(10) . . . .
C131 C133 C134 C135 179.8(6) . . . .
C133 C134 C135 C136 2.5(10) . . . .
C132 N131 C136 C135 4.4(11) . . . .
Ag2 N131 C136 C135 179.8(6) 3 . . .
C134 C135 C136 N131 -4.9(11) . . . .
C105 O105 C151 C153 165.1(6) . . . .
C156 N151 C152 C153 -1.8(11) . . . .
Ag2 N151 C152 C153 177.7(5) 3_545 . . .
N151 C152 C153 C154 0.6(10) . . . .
N151 C152 C153 C151 177.7(7) . . . .
O105 C151 C153 C154 12.1(9) . . . .
O105 C151 C153 C152 -164.8(6) . . . .
C152 C153 C154 C155 0.4(10) . . . .
C151 C153 C154 C155 -176.6(7) . . . .
C153 C154 C155 C156 0.0(11) . . . .
C152 N151 C156 C155 2.2(11) . . . .
Ag2 N151 C156 C155 -177.4(6) 3_545 . . .
C154 C155 C156 N151 -1.4(12) . . . .
